data_4327177
loop_
_publ_author_name
'Jacquelyn T. Price'
'Melanie Lui'
'Nathan D. Jones'
'Paul J. Ragogna'

_publ_contact_author_address
;Department of Chemistry
University of Western Ontario
1151 Richmond St.
London Ontario
Canada
N6A 3K7
;
_publ_contact_author_email pragogna@uwo.ca
_publ_contact_author_name 'Paul J. Ragogna'
_publ_contact_author_phone 519-661-2111
_publ_section_title
;
 Group 15 Pnictenium Cations Supported by a Conjugated Bithiophene
 Backbone
;
_journal_name_full 'Inorganic Chemistry'
_journal_page_first 12810
_journal_page_last 12817
_journal_paper_doi 10.1021/ic201983n
_journal_volume 50
_journal_year 2011
_chemical_formula_moiety 'C27 H27 N2 O2 P S2 Sb, C F3 O3 S, C H2 Cl2'
_chemical_formula_sum 'C29 H29 Cl2 F3 N2 O5 P S3 Sb'
_chemical_formula_weight 862.34
_chemical_name_systematic
; 
 ? 
;
_space_group_IT_number 2
_symmetry_cell_setting triclinic
_symmetry_space_group_name_Hall '-P 1'
_symmetry_space_group_name_H-M 'P -1'
_atom_sites_solution_hydrogens geom
_atom_sites_solution_primary direct
_atom_sites_solution_secondary difmap
_audit_creation_method SHELXL-97
_cell_angle_alpha 81.367(2)
_cell_angle_beta 79.485(2)
_cell_angle_gamma 71.365(2)
_cell_formula_units_Z 2
_cell_length_a 9.1339(5)
_cell_length_b 11.8823(7)
_cell_length_c 16.8352(10)
_cell_measurement_reflns_used 9528
_cell_measurement_temperature 150(2)
_cell_measurement_theta_max 29.6
_cell_measurement_theta_min 2.3
_cell_volume 1694.01(17)
_computing_cell_refinement 'Bruker SAINT'
_computing_data_collection 'Bruker APEX2'
_computing_data_reduction 'Bruker SAINT'
_computing_molecular_graphics 'Bruker SHELXTL'
_computing_publication_material 'Bruker SHELXTL'
_computing_structure_refinement 'SHELXL-97 (Sheldrick, 1997)'
_computing_structure_solution 'SHELXS-97 (Sheldrick, 1990)'
_diffrn_ambient_temperature 150(2)
_diffrn_measured_fraction_theta_full 1.000
_diffrn_measured_fraction_theta_max 1.000
_diffrn_measurement_device_type 'Bruker APEX-II CCD'
_diffrn_measurement_method '\f and \w scans'
_diffrn_radiation_monochromator graphite
_diffrn_radiation_source 'fine-focus sealed tube'
_diffrn_radiation_type MoK\a
_diffrn_radiation_wavelength 0.71073
_diffrn_reflns_av_R_equivalents 0.0713
_diffrn_reflns_av_sigmaI/netI 0.0367
_diffrn_reflns_limit_h_max 10
_diffrn_reflns_limit_h_min -10
_diffrn_reflns_limit_k_max 14
_diffrn_reflns_limit_k_min -14
_diffrn_reflns_limit_l_max 20
_diffrn_reflns_limit_l_min -20
_diffrn_reflns_number 69337
_diffrn_reflns_theta_full 25.03
_diffrn_reflns_theta_max 25.03
_diffrn_reflns_theta_min 1.82
_exptl_absorpt_coefficient_mu 1.262
_exptl_absorpt_correction_T_max 0.9776
_exptl_absorpt_correction_T_min 0.9350
_exptl_absorpt_correction_type multi-scan
_exptl_absorpt_process_details 'SADABS (Sheldrick, 1996)'
_exptl_crystal_colour yellow
_exptl_crystal_density_diffrn 1.691
_exptl_crystal_description plate
_exptl_crystal_F_000 864
_exptl_crystal_size_max 0.05
_exptl_crystal_size_mid 0.05
_exptl_crystal_size_min 0.02
_refine_diff_density_max .642
_refine_diff_density_min -.918
_refine_diff_density_rms .073
_refine_ls_extinction_method none
_refine_ls_goodness_of_fit_ref 1.052
_refine_ls_hydrogen_treatment constr
_refine_ls_matrix_type full
_refine_ls_number_parameters 470
_refine_ls_number_reflns 5974
_refine_ls_number_restraints 0
_refine_ls_restrained_S_all 1.052
_refine_ls_R_factor_all 0.0501
_refine_ls_R_factor_gt 0.0311
_refine_ls_shift/su_max 0.003
_refine_ls_shift/su_mean 0.000
_refine_ls_structure_factor_coef Fsqd
_refine_ls_weighting_details 'calc w=1/[\s^2^(Fo^2^)+(0.0219P)^2^+1.6820P] where P=(Fo^2^+2Fc^2^)/3'
_refine_ls_weighting_scheme calc
_refine_ls_wR_factor_gt 0.0604
_refine_ls_wR_factor_ref 0.0673
_reflns_number_gt 4723
_reflns_number_total 5974
_reflns_threshold_expression >2sigma(I)
_cod_data_source_file ic201983n_si_001_7.cif
_cod_data_source_block b11019
_cod_original_sg_symbol_Hall -P1
_cod_database_code 4327177

loop_
_symmetry_equiv_pos_as_xyz
'x, y, z'
'-x, -y, -z'

loop_
_atom_site_label
_atom_site_type_symbol
_atom_site_fract_x
_atom_site_fract_y
_atom_site_fract_z
_atom_site_U_iso_or_equiv
_atom_site_adp_type
_atom_site_occupancy
_atom_site_symmetry_multiplicity
_atom_site_calc_flag
_atom_site_refinement_flags
_atom_site_disorder_assembly
_atom_site_disorder_group
Sb1 Sb 0.05130(3) 0.39058(2) 0.344531(15) 0.03461(8) Uani 1 1 d . . .
C102 C 0.3638(5) 0.1324(3) 0.4086(2) 0.0530(11) Uani 1 1 d . . .
H10A H 0.4601 0.0956 0.4327 0.079 Uiso 1 1 calc R . .
H10B H 0.3812 0.1122 0.3526 0.079 Uiso 1 1 calc R . .
H10C H 0.2803 0.1025 0.4402 0.079 Uiso 1 1 calc R . .
C101 C 0.2981(5) 0.3175(4) 0.5132(2) 0.0617(12) Uani 1 1 d . . .
H10D H 0.3998 0.2773 0.5313 0.092 Uiso 1 1 calc R . .
H10E H 0.2187 0.2855 0.5473 0.092 Uiso 1 1 calc R . .
H10F H 0.2702 0.4034 0.5175 0.092 Uiso 1 1 calc R . .
C100 C 0.4679(4) 0.3411(4) 0.3510(2) 0.0483(10) Uani 1 1 d . . .
H10G H 0.5623 0.3031 0.3765 0.072 Uiso 1 1 calc R . .
H10H H 0.4416 0.4280 0.3495 0.072 Uiso 1 1 calc R . .
H10I H 0.4864 0.3186 0.2956 0.072 Uiso 1 1 calc R . .
S00 S 0.48244(10) -0.04997(7) 0.10503(5) 0.0328(2) Uani 1 1 d . . .
S01 S 0.63357(10) 0.19269(7) 0.04082(5) 0.0328(2) Uani 1 1 d . . .
O1 O -0.0432(3) 0.8611(2) 0.05634(17) 0.0512(7) Uani 1 1 d . . .
C103 C -0.0857(5) 0.8694(4) -0.0214(3) 0.0609(12) Uani 1 1 d . . .
H10J H -0.1255 0.9536 -0.0417 0.091 Uiso 1 1 calc R . .
H10K H -0.1670 0.8307 -0.0177 0.091 Uiso 1 1 calc R . .
H10L H 0.0059 0.8297 -0.0586 0.091 Uiso 1 1 calc R . .
O41E O -0.2969(3) -0.0655(2) 0.34987(15) 0.0479(7) Uani 1 1 d . . .
N2 N 0.1834(3) 0.4211(2) 0.23574(16) 0.0306(6) Uani 1 1 d . . .
C01 C 0.6022(4) 0.3405(3) 0.0549(2) 0.0348(8) Uani 1 1 d . . .
H01 H 0.6693 0.3855 0.0280 0.042 Uiso 1 1 calc R . .
N1 N 0.0823(3) 0.2330(2) 0.29764(17) 0.0340(7) Uani 1 1 d . . .
C03 C 0.1051(4) 0.6374(3) 0.2163(2) 0.0384(9) Uani 1 1 d . . .
H03A H 0.1283 0.6365 0.2692 0.046 Uiso 1 1 calc R . .
C04 C 0.3452(4) -0.0970(3) 0.1750(2) 0.0341(8) Uani 1 1 d . . .
H04 H 0.3391 -0.1763 0.1815 0.041 Uiso 1 1 calc R . .
C05 C 0.0968(4) 0.5329(3) 0.1077(2) 0.0357(8) Uani 1 1 d . . .
H05A H 0.1130 0.4605 0.0851 0.043 Uiso 1 1 calc R . .
C06 C -0.1454(5) 0.0287(3) 0.3960(2) 0.0433(10) Uani 1 1 d . . .
H06A H -0.1626 -0.0138 0.4475 0.052 Uiso 1 1 calc R . .
C07 C -0.1962(4) 0.0831(3) 0.2591(2) 0.0322(8) Uani 1 1 d . . .
H07A H -0.2464 0.0774 0.2159 0.039 Uiso 1 1 calc R . .
C08 C 0.4076(4) 0.0926(3) 0.1359(2) 0.0296(7) Uani 1 1 d . . .
C09 C 0.0157(4) 0.7480(3) 0.0951(2) 0.0374(9) Uani 1 1 d . . .
C0A C -0.0525(4) 0.1024(3) 0.3849(2) 0.0395(9) Uani 1 1 d . . .
H0AA H -0.0046 0.1093 0.4287 0.047 Uiso 1 1 calc R . .
C0@ C 0.0478(4) 0.7450(3) 0.1719(2) 0.0415(9) Uani 1 1 d . . .
H0@A H 0.0304 0.8175 0.1946 0.050 Uiso 1 1 calc R . .
P1 P 0.30831(11) 0.29258(9) 0.40902(6) 0.0387(2) Uani 1 1 d . . .
C4PT C -0.3529(4) -0.0933(4) 0.2851(2) 0.0511(11) Uani 1 1 d . . .
H4PA H -0.4093 -0.1520 0.3053 0.077 Uiso 1 1 calc R . .
H4PB H -0.2649 -0.1267 0.2439 0.077 Uiso 1 1 calc R . .
H4PC H -0.4237 -0.0207 0.2610 0.077 Uiso 1 1 calc R . .
C5BC C -0.2138(4) 0.0164(3) 0.3326(2) 0.0314(8) Uani 1 1 d . . .
C7HB C 0.0399(4) 0.6421(3) 0.0622(2) 0.0388(9) Uani 1 1 d . . .
H7HA H 0.0178 0.6438 0.0090 0.047 Uiso 1 1 calc R . .
C52E C -0.0279(4) 0.1665(3) 0.31084(19) 0.0270(7) Uani 1 1 d . . .
C53E C 0.2572(4) 0.3125(3) 0.19946(19) 0.0279(7) Uani 1 1 d . . .
C54E C 0.2025(4) 0.2156(3) 0.2301(2) 0.0297(8) Uani 1 1 d . . .
C55E C 0.3921(4) 0.2999(3) 0.13993(19) 0.0282(7) Uani 1 1 d . . .
C56E C 0.4733(4) 0.3855(3) 0.1079(2) 0.0314(8) Uani 1 1 d . . .
H56A H 0.4402 0.4651 0.1222 0.038 Uiso 1 1 calc R . .
C75E C 0.1298(4) 0.5292(3) 0.1850(2) 0.0319(8) Uani 1 1 d . . .
C76E C 0.4656(4) 0.1895(3) 0.10813(19) 0.0272(7) Uani 1 1 d . . .
C77E C 0.2471(4) -0.0101(3) 0.2196(2) 0.0336(8) Uani 1 1 d . . .
H77A H 0.1659 -0.0221 0.2608 0.040 Uiso 1 1 calc R . .
C78E C -0.1040(4) 0.1590(3) 0.2490(2) 0.0320(8) Uani 1 1 d . . .
H78A H -0.0934 0.2063 0.1988 0.038 Uiso 1 1 calc R . .
C79E C 0.2789(4) 0.1027(3) 0.1978(2) 0.0299(8) Uani 1 1 d . . .
S1 S -0.1869(2) 0.35973(15) 0.53021(10) 0.0312(7) Uani 0.511(3) 1 d PG A 1
O4 O -0.0416(4) 0.2906(4) 0.4911(3) 0.031(2) Uani 0.511(3) 1 d PG A 1
O3 O -0.1777(8) 0.4395(3) 0.5806(2) 0.031(2) Uani 0.511(3) 1 d PG A 1
O2 O -0.3052(5) 0.4071(4) 0.4775(3) 0.052(2) Uani 0.511(3) 1 d PG A 1
C111 C -0.2613(5) 0.2577(4) 0.6021(2) 0.054(3) Uani 0.511(3) 1 d PG A 1
F3 F -0.3971(6) 0.3090(7) 0.6426(4) 0.071(3) Uani 0.511(3) 1 d PG A 1
F2 F -0.2802(10) 0.1768(5) 0.5652(4) 0.067(4) Uani 0.511(3) 1 d PG A 1
F1 F -0.1628(8) 0.2049(4) 0.6550(2) 0.062(2) Uani 0.511(3) 1 d PG A 1
S2 S -0.1078(2) 0.29763(16) 0.57947(12) 0.0350(7) Uani 0.489(3) 1 d P A 2
O6 O -0.0047(8) 0.2588(7) 0.5070(4) 0.0277(16) Uani 0.489(3) 1 d P A 2
O5 O -0.1317(11) 0.4240(6) 0.5928(5) 0.034(2) Uani 0.489(3) 1 d P A 2
O7 O -0.0772(10) 0.2106(7) 0.6497(4) 0.056(2) Uani 0.489(3) 1 d P A 2
C112 C -0.2996(14) 0.2952(16) 0.5605(8) 0.085(5) Uani 0.489(3) 1 d P A 2
F4 F -0.3386(10) 0.3686(9) 0.4939(6) 0.090(3) Uani 0.489(3) 1 d P A 2
F5 F -0.4083(10) 0.3378(12) 0.6249(7) 0.105(4) Uani 0.489(3) 1 d P A 2
F6 F -0.3001(14) 0.1788(9) 0.5544(7) 0.092(5) Uani 0.489(3) 1 d P A 2
Cl1 Cl 0.64005(12) 0.63634(8) 0.09113(6) 0.0502(3) Uani 1 1 d . . .
Cl2 Cl 0.74622(14) 0.46425(11) 0.22546(8) 0.0730(4) Uani 1 1 d . . .
C113 C 0.6991(4) 0.6158(3) 0.1875(2) 0.0431(9) Uani 1 1 d . . .
H11A H 0.7912 0.6441 0.1835 0.052 Uiso 1 1 calc R . .
H11B H 0.6139 0.6635 0.2254 0.052 Uiso 1 1 calc R . .

loop_
_atom_site_aniso_label
_atom_site_aniso_U_11
_atom_site_aniso_U_22
_atom_site_aniso_U_33
_atom_site_aniso_U_23
_atom_site_aniso_U_13
_atom_site_aniso_U_12
Sb1 0.02637(13) 0.02651(12) 0.05014(16) -0.01767(10) 0.01324(10) -0.01085(9)
C102 0.054(3) 0.042(2) 0.049(3) 0.0018(19) 0.001(2) -0.0037(19)
C101 0.063(3) 0.092(3) 0.036(2) -0.015(2) 0.008(2) -0.037(3)
C100 0.035(2) 0.068(3) 0.042(2) -0.003(2) 0.0047(18) -0.021(2)
S00 0.0353(5) 0.0243(4) 0.0361(5) -0.0099(4) 0.0043(4) -0.0070(4)
S01 0.0267(5) 0.0341(5) 0.0359(5) -0.0092(4) 0.0055(4) -0.0098(4)
O1 0.0484(17) 0.0362(15) 0.0630(19) 0.0044(13) -0.0093(14) -0.0078(12)
C103 0.048(3) 0.065(3) 0.057(3) 0.008(2) -0.008(2) -0.006(2)
O41E 0.0638(18) 0.0452(15) 0.0499(16) -0.0045(12) -0.0099(14) -0.0369(14)
N2 0.0267(15) 0.0215(14) 0.0421(17) -0.0097(12) 0.0049(13) -0.0073(12)
C01 0.032(2) 0.0329(19) 0.042(2) -0.0067(16) 0.0021(16) -0.0157(16)
N1 0.0318(16) 0.0290(15) 0.0415(17) -0.0144(13) 0.0150(13) -0.0155(12)
C03 0.034(2) 0.0259(18) 0.058(2) -0.0093(17) -0.0090(18) -0.0094(15)
C04 0.040(2) 0.0209(17) 0.041(2) -0.0055(15) 0.0006(16) -0.0111(15)
C05 0.0270(19) 0.0292(19) 0.050(2) -0.0108(16) 0.0040(16) -0.0098(15)
C06 0.071(3) 0.048(2) 0.0240(19) 0.0042(16) -0.0053(18) -0.039(2)
C07 0.034(2) 0.0328(19) 0.0297(19) -0.0062(15) -0.0084(15) -0.0069(15)
C08 0.0294(19) 0.0242(17) 0.0336(19) -0.0058(14) -0.0020(15) -0.0061(14)
C09 0.0234(19) 0.0268(18) 0.057(3) -0.0004(17) 0.0027(17) -0.0074(15)
C0A 0.058(3) 0.042(2) 0.029(2) -0.0061(16) -0.0054(17) -0.0289(19)
C0@ 0.035(2) 0.0246(19) 0.067(3) -0.0114(18) -0.0085(19) -0.0085(16)
P1 0.0360(6) 0.0446(6) 0.0333(5) -0.0084(4) 0.0080(4) -0.0144(4)
C4PT 0.045(2) 0.052(2) 0.068(3) -0.027(2) -0.009(2) -0.021(2)
C5BC 0.036(2) 0.0292(18) 0.033(2) -0.0053(15) 0.0005(16) -0.0179(15)
C7HB 0.027(2) 0.045(2) 0.045(2) -0.0068(18) 0.0027(16) -0.0138(17)
C52E 0.0276(18) 0.0182(15) 0.0334(19) -0.0076(13) 0.0066(15) -0.0080(13)
C53E 0.0251(18) 0.0211(16) 0.0366(19) -0.0068(14) 0.0019(15) -0.0073(13)
C54E 0.0281(18) 0.0263(17) 0.0352(19) -0.0088(14) 0.0050(15) -0.0115(14)
C55E 0.0272(18) 0.0237(16) 0.0335(19) -0.0061(14) -0.0006(15) -0.0078(14)
C56E 0.0295(19) 0.0275(17) 0.039(2) -0.0077(15) 0.0007(16) -0.0127(15)
C75E 0.0175(17) 0.0254(18) 0.053(2) -0.0077(16) 0.0011(16) -0.0081(14)
C76E 0.0233(17) 0.0268(17) 0.0292(18) -0.0060(14) 0.0006(14) -0.0052(14)
C77E 0.034(2) 0.0290(18) 0.038(2) -0.0083(15) 0.0053(16) -0.0136(15)
C78E 0.033(2) 0.0295(18) 0.0299(19) 0.0005(14) 0.0006(15) -0.0092(15)
C79E 0.0298(19) 0.0254(17) 0.0343(19) -0.0051(14) 0.0006(15) -0.0098(14)
S1 0.0341(12) 0.0371(11) 0.0270(11) -0.0037(9) 0.0004(9) -0.0196(9)
O4 0.032(4) 0.029(4) 0.030(4) 0.003(3) -0.008(3) -0.008(3)
O3 0.036(5) 0.044(4) 0.025(3) -0.002(3) -0.014(3) -0.025(3)
O2 0.058(5) 0.061(5) 0.044(4) -0.006(3) -0.024(4) -0.018(3)
C111 0.072(8) 0.080(7) 0.036(6) -0.029(6) 0.005(6) -0.057(6)
F3 0.075(7) 0.086(5) 0.057(4) -0.022(4) 0.039(4) -0.052(5)
F2 0.111(8) 0.082(7) 0.049(4) -0.021(4) 0.008(4) -0.087(6)
F1 0.103(6) 0.053(3) 0.044(3) 0.004(2) -0.020(4) -0.039(4)
S2 0.0485(13) 0.0298(11) 0.0319(12) -0.0036(9) -0.0044(10) -0.0197(9)
O6 0.028(3) 0.029(3) 0.024(3) 0.007(3) -0.010(3) -0.006(3)
O5 0.038(5) 0.038(3) 0.041(4) -0.008(3) -0.021(3) -0.021(3)
O7 0.089(7) 0.040(4) 0.030(4) -0.002(3) -0.016(4) -0.003(4)
C112 0.052(7) 0.152(14) 0.083(11) -0.085(10) 0.025(8) -0.061(9)
F4 0.071(5) 0.110(7) 0.101(7) -0.026(5) -0.046(5) -0.021(5)
F5 0.067(7) 0.141(8) 0.135(8) -0.092(7) 0.042(5) -0.064(5)
F6 0.081(7) 0.126(10) 0.107(8) -0.077(7) 0.030(5) -0.079(7)
Cl1 0.0541(6) 0.0412(5) 0.0608(7) -0.0022(5) -0.0193(5) -0.0171(5)
Cl2 0.0635(8) 0.0694(8) 0.0984(10) 0.0318(7) -0.0365(7) -0.0417(6)
C113 0.029(2) 0.042(2) 0.060(3) -0.0155(18) -0.0021(18) -0.0099(17)

loop_
_atom_type_symbol
_atom_type_description
_atom_type_scat_dispersion_real
_atom_type_scat_dispersion_imag
_atom_type_scat_source
C C .0033 .0016 'International Tables Vol C Tables 4.2.6.8 and 6.1.1.4'
H H .0000 .0000 'International Tables Vol C Tables 4.2.6.8 and 6.1.1.4'
N N .0061 .0033 'International Tables Vol C Tables 4.2.6.8 and 6.1.1.4'
O O .0106 .0060 'International Tables Vol C Tables 4.2.6.8 and 6.1.1.4'
F F .0171 .0103 'International Tables Vol C Tables 4.2.6.8 and 6.1.1.4'
P P .1023 .0942 'International Tables Vol C Tables 4.2.6.8 and 6.1.1.4'
S S .1246 .1234 'International Tables Vol C Tables 4.2.6.8 and 6.1.1.4'
Cl Cl .1484 .1585 'International Tables Vol C Tables 4.2.6.8 and 6.1.1.4'
Sb Sb -.5866 1.5461 'International Tables Vol C Tables 4.2.6.8 and 6.1.1.4'

loop_
_geom_angle_atom_site_label_1
_geom_angle_atom_site_label_2
_geom_angle_atom_site_label_3
_geom_angle
N2 Sb1 N1 81.52(10)
N2 Sb1 P1 89.17(8)
N1 Sb1 P1 89.69(8)
P1 C102 H10A 109.5
P1 C102 H10B 109.5
H10A C102 H10B 109.5
P1 C102 H10C 109.5
H10A C102 H10C 109.5
H10B C102 H10C 109.5
P1 C101 H10D 109.5
P1 C101 H10E 109.5
H10D C101 H10E 109.5
P1 C101 H10F 109.5
H10D C101 H10F 109.5
H10E C101 H10F 109.5
P1 C100 H10G 109.5
P1 C100 H10H 109.5
H10G C100 H10H 109.5
P1 C100 H10I 109.5
H10G C100 H10I 109.5
H10H C100 H10I 109.5
C04 S00 C08 90.88(15)
C01 S01 C76E 90.84(15)
C09 O1 C103 117.8(3)
O1 C103 H10J 109.5
O1 C103 H10K 109.5
H10J C103 H10K 109.5
O1 C103 H10L 109.5
H10J C103 H10L 109.5
H10K C103 H10L 109.5
C5BC O41E C4PT 117.6(3)
C53E N2 C75E 119.2(3)
C53E N2 Sb1 110.14(19)
C75E N2 Sb1 119.7(2)
C56E C01 S01 113.6(3)
C56E C01 H01 123.2
S01 C01 H01 123.2
C54E N1 C52E 120.2(3)
C54E N1 Sb1 111.03(19)
C52E N1 Sb1 126.03(19)
C0@ C03 C75E 121.1(4)
C0@ C03 H03A 119.4
C75E C03 H03A 119.4
C77E C04 S00 113.5(2)
C77E C04 H04 123.3
S00 C04 H04 123.3
C75E C05 C7HB 120.7(3)
C75E C05 H05A 119.7
C7HB C05 H05A 119.7
C0A C06 C5BC 120.2(3)
C0A C06 H06A 119.9
C5BC C06 H06A 119.9
C5BC C07 C78E 119.3(3)
C5BC C07 H07A 120.4
C78E C07 H07A 120.4
C76E C08 C79E 120.9(3)
C76E C08 S00 127.0(2)
C79E C08 S00 112.1(2)
C0@ C09 O1 115.3(3)
C0@ C09 C7HB 119.9(3)
O1 C09 C7HB 124.8(4)
C06 C0A C52E 120.9(3)
C06 C0A H0AA 119.6
C52E C0A H0AA 119.6
C09 C0@ C03 120.3(3)
C09 C0@ H0@A 119.9
C03 C0@ H0@A 119.9
C101 P1 C100 107.25(19)
C101 P1 C102 105.3(2)
C100 P1 C102 107.09(19)
C101 P1 Sb1 116.04(15)
C100 P1 Sb1 111.29(13)
C102 P1 Sb1 109.40(14)
O41E C4PT H4PA 109.5
O41E C4PT H4PB 109.5
H4PA C4PT H4PB 109.5
O41E C4PT H4PC 109.5
H4PA C4PT H4PC 109.5
H4PB C4PT H4PC 109.5
C06 C5BC C07 120.0(3)
C06 C5BC O41E 114.8(3)
C07 C5BC O41E 125.3(3)
C09 C7HB C05 119.8(3)
C09 C7HB H7HA 120.1
C05 C7HB H7HA 120.1
C78E C52E C0A 118.5(3)
C78E C52E N1 121.2(3)
C0A C52E N1 120.2(3)
C54E C53E C55E 121.1(3)
C54E C53E N2 117.6(3)
C55E C53E N2 121.0(3)
C53E C54E N1 116.5(3)
C53E C54E C79E 119.3(3)
N1 C54E C79E 123.9(3)
C76E C55E C53E 119.2(3)
C76E C55E C56E 112.0(3)
C53E C55E C56E 128.6(3)
C01 C56E C55E 112.4(3)
C01 C56E H56A 123.8
C55E C56E H56A 123.8
C05 C75E C03 118.3(3)
C05 C75E N2 123.7(3)
C03 C75E N2 118.1(3)
C08 C76E C55E 120.2(3)
C08 C76E S01 128.5(2)
C55E C76E S01 111.1(2)
C04 C77E C79E 112.8(3)
C04 C77E H77A 123.6
C79E C77E H77A 123.6
C52E C78E C07 121.0(3)
C52E C78E H78A 119.5
C07 C78E H78A 119.5
C08 C79E C54E 119.2(3)
C08 C79E C77E 110.8(3)
C54E C79E C77E 130.0(3)
O3 S1 O4 115.4
O3 S1 O2 115.2
O4 S1 O2 113.6
O3 S1 C111 101.3
O4 S1 C111 105.9
O2 S1 C111 103.3
F2 C111 F3 106.7
F2 C111 F1 108.7
F3 C111 F1 108.1
F2 C111 S1 109.9
F3 C111 S1 112.8
F1 C111 S1 110.4
O6 S2 O7 112.7(5)
O6 S2 O5 114.6(4)
O7 S2 O5 115.9(4)
O6 S2 C112 103.8(5)
O7 S2 C112 103.2(7)
O5 S2 C112 104.8(6)
F4 C112 F5 107.9(14)
F4 C112 F6 112.0(11)
F5 C112 F6 107.7(11)
F4 C112 S2 109.2(8)
F5 C112 S2 108.2(8)
F6 C112 S2 111.6(11)
Cl2 C113 Cl1 110.7(2)
Cl2 C113 H11A 109.5
Cl1 C113 H11A 109.5
Cl2 C113 H11B 109.5
Cl1 C113 H11B 109.5
H11A C113 H11B 108.1

loop_
_geom_bond_atom_site_label_1
_geom_bond_atom_site_label_2
_geom_bond_distance
Sb1 N2 2.053(3)
Sb1 N1 2.057(2)
Sb1 P1 2.6171(11)
C102 P1 1.807(4)
C102 H10A 0.9800
C102 H10B 0.9800
C102 H10C 0.9800
C101 P1 1.803(4)
C101 H10D 0.9800
C101 H10E 0.9800
C101 H10F 0.9800
C100 P1 1.806(4)
C100 H10G 0.9800
C100 H10H 0.9800
C100 H10I 0.9800
S00 C04 1.727(3)
S00 C08 1.733(3)
S01 C01 1.732(3)
S01 C76E 1.741(3)
O1 C09 1.387(4)
O1 C103 1.412(5)
C103 H10J 0.9800
C103 H10K 0.9800
C103 H10L 0.9800
O41E C5BC 1.384(4)
O41E C4PT 1.407(4)
N2 C53E 1.423(4)
N2 C75E 1.429(4)
C01 C56E 1.351(4)
C01 H01 0.9500
N1 C54E 1.417(4)
N1 C52E 1.436(4)
C03 C0@ 1.378(5)
C03 C75E 1.399(4)
C03 H03A 0.9500
C04 C77E 1.353(4)
C04 H04 0.9500
C05 C75E 1.380(5)
C05 C7HB 1.399(5)
C05 H05A 0.9500
C06 C0A 1.375(5)
C06 C5BC 1.378(5)
C06 H06A 0.9500
C07 C5BC 1.378(4)
C07 C78E 1.391(4)
C07 H07A 0.9500
C08 C76E 1.400(4)
C08 C79E 1.408(4)
C09 C0@ 1.370(5)
C09 C7HB 1.387(5)
C0A C52E 1.381(4)
C0A H0AA 0.9500
C0@ H0@A 0.9500
C4PT H4PA 0.9800
C4PT H4PB 0.9800
C4PT H4PC 0.9800
C7HB H7HA 0.9500
C52E C78E 1.381(4)
C53E C54E 1.391(4)
C53E C55E 1.422(4)
C54E C79E 1.438(4)
C55E C76E 1.406(4)
C55E C56E 1.430(4)
C56E H56A 0.9500
C77E C79E 1.441(4)
C77E H77A 0.9500
C78E H78A 0.9500
S1 O3 1.3941
S1 O4 1.4197
S1 O2 1.4426
S1 C111 1.7837
C111 F2 1.2889
C111 F3 1.3069
C111 F1 1.3274
S2 O6 1.435(6)
S2 O7 1.454(7)
S2 O5 1.492(6)
S2 C112 1.847(11)
C112 F4 1.340(17)
C112 F5 1.367(12)
C112 F6 1.404(14)
Cl1 C113 1.760(4)
Cl2 C113 1.759(4)
C113 H11A 0.9900
C113 H11B 0.9900

loop_
_geom_torsion_atom_site_label_1
_geom_torsion_atom_site_label_2
_geom_torsion_atom_site_label_3
_geom_torsion_atom_site_label_4
_geom_torsion
N1 Sb1 N2 C53E -15.6(2)
P1 Sb1 N2 C53E 74.2(2)
N1 Sb1 N2 C75E 128.2(2)
P1 Sb1 N2 C75E -142.0(2)
C76E S01 C01 C56E 0.5(3)
N2 Sb1 N1 C54E 14.4(2)
P1 Sb1 N1 C54E -74.8(2)
N2 Sb1 N1 C52E -146.7(3)
P1 Sb1 N1 C52E 124.1(3)
C08 S00 C04 C77E 0.1(3)
C04 S00 C08 C76E 176.6(3)
C04 S00 C08 C79E -0.8(3)
C103 O1 C09 C0@ -176.9(3)
C103 O1 C09 C7HB 1.8(5)
C5BC C06 C0A C52E 1.0(6)
O1 C09 C0@ C03 179.3(3)
C7HB C09 C0@ C03 0.5(5)
C75E C03 C0@ C09 -0.9(5)
N2 Sb1 P1 C101 144.46(18)
N1 Sb1 P1 C101 -134.02(18)
N2 Sb1 P1 C100 21.46(16)
N1 Sb1 P1 C100 102.98(16)
N2 Sb1 P1 C102 -96.68(15)
N1 Sb1 P1 C102 -15.16(15)
C0A C06 C5BC C07 -3.6(6)
C0A C06 C5BC O41E 176.3(3)
C78E C07 C5BC C06 2.5(5)
C78E C07 C5BC O41E -177.5(3)
C4PT O41E C5BC C06 -172.2(3)
C4PT O41E C5BC C07 7.8(5)
C0@ C09 C7HB C05 0.0(5)
O1 C09 C7HB C05 -178.6(3)
C75E C05 C7HB C09 -0.2(5)
C06 C0A C52E C78E 2.7(5)
C06 C0A C52E N1 -173.4(3)
C54E N1 C52E C78E -49.2(4)
Sb1 N1 C52E C78E 110.4(3)
C54E N1 C52E C0A 126.8(3)
Sb1 N1 C52E C0A -73.7(4)
C75E N2 C53E C54E -129.2(3)
Sb1 N2 C53E C54E 14.8(4)
C75E N2 C53E C55E 57.2(4)
Sb1 N2 C53E C55E -158.8(3)
C55E C53E C54E N1 170.7(3)
N2 C53E C54E N1 -2.9(5)
C55E C53E C54E C79E -3.4(5)
N2 C53E C54E C79E -177.0(3)
C52E N1 C54E C53E 151.7(3)
Sb1 N1 C54E C53E -10.7(4)
C52E N1 C54E C79E -34.5(5)
Sb1 N1 C54E C79E 163.2(3)
C54E C53E C55E C76E 3.9(5)
N2 C53E C55E C76E 177.2(3)
C54E C53E C55E C56E -173.1(3)
N2 C53E C55E C56E 0.3(5)
S01 C01 C56E C55E -0.1(4)
C76E C55E C56E C01 -0.4(4)
C53E C55E C56E C01 176.7(3)
C7HB C05 C75E C03 -0.2(5)
C7HB C05 C75E N2 177.9(3)
C0@ C03 C75E C05 0.8(5)
C0@ C03 C75E N2 -177.5(3)
C53E N2 C75E C05 22.3(4)
Sb1 N2 C75E C05 -118.3(3)
C53E N2 C75E C03 -159.6(3)
Sb1 N2 C75E C03 59.8(3)
C79E C08 C76E C55E -2.3(5)
S00 C08 C76E C55E -179.4(3)
C79E C08 C76E S01 172.6(3)
S00 C08 C76E S01 -4.5(5)
C53E C55E C76E C08 -1.0(5)
C56E C55E C76E C08 176.5(3)
C53E C55E C76E S01 -176.7(3)
C56E C55E C76E S01 0.8(4)
C01 S01 C76E C08 -175.9(3)
C01 S01 C76E C55E -0.7(3)
S00 C04 C77E C79E 0.6(4)
C0A C52E C78E C07 -3.8(5)
N1 C52E C78E C07 172.2(3)
C5BC C07 C78E C52E 1.3(5)
C76E C08 C79E C54E 2.7(5)
S00 C08 C79E C54E -179.8(3)
C76E C08 C79E C77E -176.3(3)
S00 C08 C79E C77E 1.2(4)
C53E C54E C79E C08 0.2(5)
N1 C54E C79E C08 -173.5(3)
C53E C54E C79E C77E 178.9(3)
N1 C54E C79E C77E 5.2(6)
C04 C77E C79E C08 -1.2(4)
C04 C77E C79E C54E 180.0(3)
O3 S1 C111 F2 178.9
O4 S1 C111 F2 -60.4
O2 S1 C111 F2 59.3
O3 S1 C111 F3 59.9
O4 S1 C111 F3 -179.3
O2 S1 C111 F3 -59.6
O3 S1 C111 F1 -61.2
O4 S1 C111 F1 59.6
O2 S1 C111 F1 179.2
O6 S2 C112 F4 -59.3(9)
O7 S2 C112 F4 -177.1(7)
O5 S2 C112 F4 61.2(8)
O6 S2 C112 F5 -176.6(11)
O7 S2 C112 F5 65.7(13)
O5 S2 C112 F5 -56.0(14)
O6 S2 C112 F6 65.1(11)
O7 S2 C112 F6 -52.7(10)
O5 S2 C112 F6 -174.3(9)
